data_7239690
loop_
_publ_author_name
'Voronin, Alexander P.'
'Volkova, Tatyana V.'
'Ilyukhin, Andrey B.'
'Proshin, Alexey N.'
'Perlovich, German L.'

_publ_section_title
;
 Substituent effect on the packing architecture of adamantane and
 memantine derivatives of sulfonamide molecular crystals
;
_journal_issue 2
_journal_name_full CrystEngComm
_journal_page_first 349
_journal_page_last 360
_journal_paper_doi 10.1039/C9CE01750J
_journal_volume 22
_journal_year 2020
_chemical_formula_moiety 'C20 H28 N2 O3 S'
_chemical_formula_sum 'C20 H28 N2 O3 S'
_chemical_formula_weight 376.5
_space_group_IT_number 15
_space_group_name_Hall '-C 2yc'
_space_group_name_H-M_alt 'C 1 2/c 1'
_symmetry_cell_setting monoclinic
_symmetry_Int_Tables_number 15
_symmetry_space_group_name_Hall '-C 2yc'
_symmetry_space_group_name_H-M 'C 1 2/c 1'
_atom_sites_solution_hydrogens geom
_audit_conform_dict_location ftp://ftp.iucr.org/pub/cif_core.dic
_audit_conform_dict_name cif_core.dic
_audit_conform_dict_version 2.4.3
_audit_creation_date 2017-08-12T16:08:42-00:00
_audit_creation_method 'WinGX routine CIF_UPDATE'
_audit_update_record
;
2019-10-31 deposited with the CCDC.	2019-12-03 downloaded from the CCDC.
;
_cell_angle_alpha 90
_cell_angle_beta 114.347(7)
_cell_angle_gamma 90
_cell_formula_units_Z 8
_cell_length_a 19.645(4)
_cell_length_b 15.735(3)
_cell_length_c 14.349(3)
_cell_measurement_reflns_used 3831
_cell_measurement_temperature 350(2)
_cell_measurement_theta_max 24.41
_cell_measurement_theta_min 2.59
_cell_volume 4041.0(14)
_computing_cell_refinement 'Bruker SAINT'
_computing_data_collection 'Bruker APEX2'
_computing_data_reduction 'Bruker SAINT'
_computing_molecular_graphics 'Bruker SHELXTL'
_computing_publication_material 'Bruker SHELXTL'
_computing_structure_refinement 'SHELXL-2016/6 (Sheldrick, 2016)'
_computing_structure_solution 'SHELXS-2016 (Sheldrick, 2015)'
_diffrn_ambient_temperature 350(2)
_diffrn_measured_fraction_theta_full 0.999
_diffrn_measured_fraction_theta_max 0.987
_diffrn_measurement_device_type 'Bruker APEX-II CCD'
_diffrn_measurement_method '\f and \w scans'
_diffrn_radiation_monochromator graphite
_diffrn_radiation_type MoK\a
_diffrn_radiation_wavelength 0.71073
_diffrn_reflns_av_R_equivalents 0.0288
_diffrn_reflns_av_unetI/netI 0.0343
_diffrn_reflns_Laue_measured_fraction_full 0.999
_diffrn_reflns_Laue_measured_fraction_max 0.987
_diffrn_reflns_limit_h_max 17
_diffrn_reflns_limit_h_min -25
_diffrn_reflns_limit_k_max 20
_diffrn_reflns_limit_k_min -19
_diffrn_reflns_limit_l_max 18
_diffrn_reflns_limit_l_min -17
_diffrn_reflns_number 14383
_diffrn_reflns_point_group_measured_fraction_full 0.999
_diffrn_reflns_point_group_measured_fraction_max 0.987
_diffrn_reflns_theta_full 25.242
_diffrn_reflns_theta_max 27.112
_diffrn_reflns_theta_min 2.276
_diffrn_standards_number 0
_exptl_absorpt_coefficient_mu 0.181
_exptl_absorpt_correction_T_max 0.7455
_exptl_absorpt_correction_T_min 0.6611
_exptl_absorpt_correction_type multi-scan
_exptl_absorpt_process_details 'SADABS 2014/5'
_exptl_crystal_colour colourless
_exptl_crystal_density_diffrn 1.238
_exptl_crystal_description block
_exptl_crystal_F_000 1616
_exptl_crystal_size_max 0.4
_exptl_crystal_size_mid 0.3
_exptl_crystal_size_min 0.26
_refine_diff_density_max 0.345
_refine_diff_density_min -0.363
_refine_diff_density_rms 0.05
_refine_ls_extinction_method none
_refine_ls_goodness_of_fit_ref 1.122
_refine_ls_hydrogen_treatment constr
_refine_ls_matrix_type full
_refine_ls_number_parameters 235
_refine_ls_number_reflns 4409
_refine_ls_number_restraints 0
_refine_ls_restrained_S_all 1.122
_refine_ls_R_factor_all 0.0767
_refine_ls_R_factor_gt 0.0533
_refine_ls_shift/su_max 0
_refine_ls_shift/su_mean 0
_refine_ls_structure_factor_coef Fsqd
_refine_ls_weighting_details 'w=1/[\s^2^(Fo^2^)+(0.0800P)^2^+1.5000P] where P=(Fo^2^+2Fc^2^)/3'
_refine_ls_weighting_scheme calc
_refine_ls_wR_factor_gt 0.1496
_refine_ls_wR_factor_ref 0.1646
_reflns_Friedel_coverage 0
_reflns_number_gt 3147
_reflns_number_total 4409
_reflns_threshold_expression 'I > 2\s(I)'
_cod_data_source_file c9ce01750j2.cif
_cod_data_source_block 19_350K
_cod_depositor_comments 'Adding full bibliography for 7239687--7239699.cif.'
_cod_original_cell_volume 4041.1(15)
_cod_original_sg_symbol_H-M 'C 2/c'
_cod_database_code 7239690

loop_
_symmetry_equiv_pos_as_xyz
'x, y, z'
'-x, y, -z+1/2'
'x+1/2, y+1/2, z'
'-x+1/2, y+1/2, -z+1/2'
'-x, -y, -z'
'x, -y, z-1/2'
'-x+1/2, -y+1/2, -z'
'x+1/2, -y+1/2, z-1/2'

loop_
_atom_site_label
_atom_site_type_symbol
_atom_site_fract_x
_atom_site_fract_y
_atom_site_fract_z
_atom_site_U_iso_or_equiv
_atom_site_adp_type
_atom_site_occupancy
_atom_site_site_symmetry_order
_atom_site_calc_flag
_atom_site_refinement_flags_posn
_atom_site_refinement_flags_adp
S1 S 0.11649(3) 0.12227(3) 0.65316(4) 0.04408(19) Uani 1 1 d . .
O1 O 0.18310(10) 0.12586(11) 0.74646(12) 0.0597(5) Uani 1 1 d . .
O2 O 0.06279(10) 0.05741(10) 0.64374(13) 0.0616(5) Uani 1 1 d . .
O3 O 0.31109(10) 0.15598(12) 0.35152(15) 0.0674(5) Uani 1 1 d . .
N1 N 0.07804(9) 0.21447(10) 0.64148(13) 0.0410(4) Uani 1 1 d . .
H1A H 0.104739 0.253609 0.681859 0.049 Uiso 1 1 calc R U
N2 N 0.23140(11) 0.04859(12) 0.33755(14) 0.0508(5) Uani 1 1 d . .
H2C H 0.213773 0.002118 0.304992 0.061 Uiso 1 1 calc R U
C1 C 0.00164(11) 0.23922(14) 0.56869(17) 0.0461(5) Uani 1 1 d . .
C2 C -0.00966(15) 0.2304(2) 0.4584(2) 0.0771(9) Uani 1 1 d . .
H2A H -0.0036 0.171364 0.443875 0.093 Uiso 1 1 calc R U
H2B H 0.027756 0.263608 0.446857 0.093 Uiso 1 1 calc R U
C3 C -0.0885(2) 0.2613(3) 0.3858(3) 0.1080(14) Uani 1 1 d . .
C4 C -0.09487(18) 0.3551(2) 0.4120(3) 0.0956(11) Uani 1 1 d . .
H4A H -0.057431 0.388201 0.400413 0.115 Uiso 1 1 calc R U
H4B H -0.143638 0.376614 0.366786 0.115 Uiso 1 1 calc R U
C5 C -0.08435(15) 0.36616(18) 0.5221(3) 0.0717(8) Uani 1 1 d . .
C6 C -0.00652(13) 0.33202(15) 0.5911(2) 0.0547(6) Uani 1 1 d . .
H6A H 0.031184 0.3653 0.58034 0.066 Uiso 1 1 calc R U
H6B H 0.001591 0.338093 0.662176 0.066 Uiso 1 1 calc R U
C7 C -0.05760(14) 0.1886(2) 0.5885(3) 0.0844(10) Uani 1 1 d . .
H7A H -0.053822 0.128781 0.574996 0.101 Uiso 1 1 calc R U
H7B H -0.049917 0.194757 0.659406 0.101 Uiso 1 1 calc R U
C8 C -0.13478(17) 0.2223(3) 0.5181(4) 0.1130(15) Uani 1 1 d . .
H8A H -0.172563 0.189448 0.53066 0.136 Uiso 1 1 calc R U
C9 C -0.1467(2) 0.2099(3) 0.4108(4) 0.138(2) Uani 1 1 d . .
H9A H -0.196779 0.228243 0.366123 0.166 Uiso 1 1 calc R U
H9B H -0.142392 0.14997 0.398356 0.166 Uiso 1 1 calc R U
C10 C -0.14187(16) 0.3141(2) 0.5421(3) 0.1000(12) Uani 1 1 d . .
H10A H -0.133924 0.319849 0.613162 0.12 Uiso 1 1 calc R U
H10B H -0.19167 0.334597 0.499603 0.12 Uiso 1 1 calc R U
C11 C -0.0970(3) 0.2524(4) 0.2759(3) 0.209(3) Uani 1 1 d . .
H11A H -0.092833 0.19364 0.26119 0.313 Uiso 1 1 calc R U
H11B H -0.145029 0.273632 0.230174 0.313 Uiso 1 1 calc R U
H11C H -0.058494 0.284452 0.267001 0.313 Uiso 1 1 calc R U
C12 C -0.0899(2) 0.4598(2) 0.5495(4) 0.1206(15) Uani 1 1 d . .
H12A H -0.053521 0.492824 0.53695 0.181 Uiso 1 1 calc R U
H12B H -0.139049 0.480904 0.508276 0.181 Uiso 1 1 calc R U
H12C H -0.080685 0.463873 0.620514 0.181 Uiso 1 1 calc R U
C13 C 0.14705(11) 0.10565(12) 0.55493(15) 0.0398(5) Uani 1 1 d . .
C14 C 0.21012(13) 0.14760(14) 0.55862(17) 0.0487(5) Uani 1 1 d . .
H14A H 0.233602 0.187339 0.609867 0.058 Uiso 1 1 calc R U
C15 C 0.23843(13) 0.13107(14) 0.48716(18) 0.0508(6) Uani 1 1 d . .
H15A H 0.280721 0.159738 0.490295 0.061 Uiso 1 1 calc R U
C16 C 0.20407(12) 0.07188(13) 0.41073(16) 0.0428(5) Uani 1 1 d . .
C17 C 0.14015(14) 0.03085(15) 0.40661(19) 0.0559(6) Uani 1 1 d . .
H17A H 0.116154 -0.008305 0.354847 0.067 Uiso 1 1 calc R U
C18 C 0.11199(14) 0.04735(15) 0.47791(19) 0.0535(6) Uani 1 1 d . .
H18A H 0.069326 0.019279 0.474348 0.064 Uiso 1 1 calc R U
C19 C 0.28152(12) 0.08954(15) 0.31186(18) 0.0479(5) Uani 1 1 d . .
C20 C 0.29870(16) 0.04757(18) 0.2304(2) 0.0675(7) Uani 1 1 d . .
H20A H 0.270088 -0.003791 0.20881 0.101 Uiso 1 1 calc R U
H20B H 0.286037 0.085301 0.173142 0.101 Uiso 1 1 calc R U
H20C H 0.351002 0.034281 0.257135 0.101 Uiso 1 1 calc R U

loop_
_atom_site_aniso_label
_atom_site_aniso_U_11
_atom_site_aniso_U_22
_atom_site_aniso_U_33
_atom_site_aniso_U_23
_atom_site_aniso_U_13
_atom_site_aniso_U_12
S1 0.0503(3) 0.0386(3) 0.0447(3) 0.0066(2) 0.0209(3) 0.0038(2)
O1 0.0610(10) 0.0676(11) 0.0415(9) 0.0089(7) 0.0120(8) 0.0165(8)
O2 0.0788(12) 0.0420(9) 0.0801(12) 0.0060(8) 0.0490(10) -0.0094(8)
O3 0.0693(11) 0.0574(10) 0.0908(13) -0.0179(9) 0.0485(11) -0.0267(9)
N1 0.0370(9) 0.0369(9) 0.0443(10) -0.0044(7) 0.0119(8) -0.0029(7)
N2 0.0592(12) 0.0441(10) 0.0578(12) -0.0157(8) 0.0328(10) -0.0196(9)
C1 0.0342(10) 0.0440(12) 0.0561(13) -0.0011(10) 0.0146(10) -0.0012(9)
C2 0.0571(16) 0.100(2) 0.0538(15) -0.0149(14) 0.0027(13) 0.0233(16)
C3 0.077(2) 0.137(3) 0.066(2) -0.013(2) -0.0145(17) 0.041(2)
C4 0.0628(19) 0.116(3) 0.091(2) 0.036(2) 0.0150(18) 0.0356(19)
C5 0.0535(15) 0.0668(18) 0.092(2) 0.0127(15) 0.0276(15) 0.0189(13)
C6 0.0505(13) 0.0495(14) 0.0659(15) 0.0021(11) 0.0256(12) 0.0047(11)
C7 0.0470(15) 0.0684(18) 0.135(3) 0.0105(18) 0.0352(17) -0.0105(14)
C8 0.0406(16) 0.094(3) 0.191(5) 0.003(3) 0.034(2) -0.0141(17)
C9 0.050(2) 0.125(4) 0.173(5) -0.040(3) -0.023(3) -0.002(2)
C10 0.0508(16) 0.102(3) 0.153(3) 0.017(2) 0.048(2) 0.0171(17)
C11 0.158(5) 0.340(8) 0.060(3) -0.037(4) -0.023(3) 0.113(6)
C12 0.105(3) 0.072(2) 0.180(4) 0.012(2) 0.054(3) 0.042(2)
C13 0.0418(11) 0.0331(10) 0.0433(11) 0.0002(8) 0.0161(9) 0.0003(9)
C14 0.0504(13) 0.0457(12) 0.0485(13) -0.0121(10) 0.0187(11) -0.0124(10)
C15 0.0464(12) 0.0503(13) 0.0571(14) -0.0107(10) 0.0229(11) -0.0183(10)
C16 0.0445(11) 0.0363(11) 0.0489(12) -0.0042(9) 0.0206(10) -0.0078(9)
C17 0.0611(14) 0.0497(13) 0.0641(15) -0.0233(11) 0.0330(13) -0.0244(12)
C18 0.0527(13) 0.0472(13) 0.0678(15) -0.0136(11) 0.0320(12) -0.0186(11)
C19 0.0446(12) 0.0449(12) 0.0559(13) -0.0025(10) 0.0225(11) -0.0069(10)
C20 0.0760(18) 0.0683(17) 0.0730(17) -0.0051(13) 0.0455(15) -0.0113(14)

loop_
_atom_type_symbol
_atom_type_description
_atom_type_scat_dispersion_real
_atom_type_scat_dispersion_imag
_atom_type_scat_source
C C 0.0033 0.0016 'International Tables Vol C Tables 4.2.6.8 and 6.1.1.4'
H H 0 0 'International Tables Vol C Tables 4.2.6.8 and 6.1.1.4'
N N 0.0061 0.0033 'International Tables Vol C Tables 4.2.6.8 and 6.1.1.4'
O O 0.0106 0.006 'International Tables Vol C Tables 4.2.6.8 and 6.1.1.4'
S S 0.1246 0.1234 'International Tables Vol C Tables 4.2.6.8 and 6.1.1.4'

loop_
_geom_angle_atom_site_label_1
_geom_angle_atom_site_label_2
_geom_angle_atom_site_label_3
_geom_angle
O2 S1 O1 117.91(10)
O2 S1 N1 109.62(10)
O1 S1 N1 105.62(9)
O2 S1 C13 107.38(10)
O1 S1 C13 105.73(10)
N1 S1 C13 110.46(9)
C1 N1 S1 127.15(14)
C1 N1 H1A 116.4
S1 N1 H1A 116.4
C19 N2 C16 128.61(18)
C19 N2 H2C 115.7
C16 N2 H2C 115.7
N1 C1 C2 112.47(19)
N1 C1 C6 105.54(17)
C2 C1 C6 109.1(2)
N1 C1 C7 111.02(19)
C2 C1 C7 110.6(2)
C6 C1 C7 107.9(2)
C1 C2 C3 110.5(2)
C1 C2 H2A 109.5
C3 C2 H2A 109.5
C1 C2 H2B 109.5
C3 C2 H2B 109.5
H2A C2 H2B 108.1
C11 C3 C4 110.8(4)
C11 C3 C2 108.7(3)
C4 C3 C2 107.3(3)
C11 C3 C9 114.4(4)
C4 C3 C9 107.4(3)
C2 C3 C9 107.9(3)
C5 C4 C3 112.0(3)
C5 C4 H4A 109.2
C3 C4 H4A 109.2
C5 C4 H4B 109.2
C3 C4 H4B 109.2
H4A C4 H4B 107.9
C10 C5 C4 110.1(3)
C10 C5 C6 108.1(2)
C4 C5 C6 107.6(2)
C10 C5 C12 109.3(3)
C4 C5 C12 112.5(3)
C6 C5 C12 109.1(3)
C1 C6 C5 111.4(2)
C1 C6 H6A 109.4
C5 C6 H6A 109.4
C1 C6 H6B 109.4
C5 C6 H6B 109.4
H6A C6 H6B 108
C8 C7 C1 108.7(3)
C8 C7 H7A 110
C1 C7 H7A 110
C8 C7 H7B 110
C1 C7 H7B 110
H7A C7 H7B 108.3
C9 C8 C10 112.1(4)
C9 C8 C7 109.4(3)
C10 C8 C7 110.0(3)
C9 C8 H8A 108.4
C10 C8 H8A 108.4
C7 C8 H8A 108.4
C8 C9 C3 110.8(3)
C8 C9 H9A 109.5
C3 C9 H9A 109.5
C8 C9 H9B 109.5
C3 C9 H9B 109.5
H9A C9 H9B 108.1
C8 C10 C5 109.2(3)
C8 C10 H10A 109.8
C5 C10 H10A 109.8
C8 C10 H10B 109.8
C5 C10 H10B 109.8
H10A C10 H10B 108.3
C3 C11 H11A 109.5
C3 C11 H11B 109.5
H11A C11 H11B 109.5
C3 C11 H11C 109.5
H11A C11 H11C 109.5
H11B C11 H11C 109.5
C5 C12 H12A 109.5
C5 C12 H12B 109.5
H12A C12 H12B 109.5
C5 C12 H12C 109.5
H12A C12 H12C 109.5
H12B C12 H12C 109.5
C18 C13 C14 119.3(2)
C18 C13 S1 121.05(17)
C14 C13 S1 119.49(16)
C15 C14 C13 120.71(19)
C15 C14 H14A 119.6
C13 C14 H14A 119.6
C14 C15 C16 120.1(2)
C14 C15 H15A 119.9
C16 C15 H15A 119.9
C15 C16 C17 118.9(2)
C15 C16 N2 123.6(2)
C17 C16 N2 117.50(18)
C18 C17 C16 120.9(2)
C18 C17 H17A 119.5
C16 C17 H17A 119.5
C17 C18 C13 120.0(2)
C17 C18 H18A 120
C13 C18 H18A 120
O3 C19 N2 122.9(2)
O3 C19 C20 121.7(2)
N2 C19 C20 115.3(2)
C19 C20 H20A 109.5
C19 C20 H20B 109.5
H20A C20 H20B 109.5
C19 C20 H20C 109.5
H20A C20 H20C 109.5
H20B C20 H20C 109.5

loop_
_geom_bond_atom_site_label_1
_geom_bond_atom_site_label_2
_geom_bond_distance
S1 O2 1.4336(17)
S1 O1 1.4364(17)
S1 N1 1.6120(17)
S1 C13 1.764(2)
O3 C19 1.217(3)
N1 C1 1.484(3)
N1 H1A 0.86
N2 C19 1.349(3)
N2 C16 1.411(3)
N2 H2C 0.86
C1 C2 1.511(3)
C1 C6 1.518(3)
C1 C7 1.530(3)
C2 C3 1.546(4)
C2 H2A 0.97
C2 H2B 0.97
C3 C11 1.523(6)
C3 C4 1.540(5)
C3 C9 1.560(6)
C4 C5 1.517(5)
C4 H4A 0.97
C4 H4B 0.97
C5 C10 1.515(4)
C5 C6 1.535(3)
C5 C12 1.540(4)
C6 H6A 0.97
C6 H6B 0.97
C7 C8 1.529(4)
C7 H7A 0.97
C7 H7B 0.97
C8 C9 1.472(6)
C8 C10 1.505(5)
C8 H8A 0.98
C9 H9A 0.97
C9 H9B 0.97
C10 H10A 0.97
C10 H10B 0.97
C11 H11A 0.96
C11 H11B 0.96
C11 H11C 0.96
C12 H12A 0.96
C12 H12B 0.96
C12 H12C 0.96
C13 C18 1.382(3)
C13 C14 1.386(3)
C14 C15 1.378(3)
C14 H14A 0.93
C15 C16 1.384(3)
C15 H15A 0.93
C16 C17 1.391(3)
C17 C18 1.374(3)
C17 H17A 0.93
C18 H18A 0.93
C19 C20 1.497(3)
C20 H20A 0.96
C20 H20B 0.96
C20 H20C 0.96

loop_
_geom_hbond_atom_site_label_D
_geom_hbond_atom_site_label_H
_geom_hbond_atom_site_label_A
_geom_hbond_distance_DH
_geom_hbond_distance_HA
_geom_hbond_distance_DA
_geom_hbond_angle_DHA
_geom_hbond_site_symmetry_A
N1 H1A O3 0.86 2.38 2.955(2) 125.1 7_556
N2 H2C S1 0.86 2.97 3.7948(19) 162.4 6
N2 H2C O1 0.86 2.17 3.020(2) 170.1 6
C7 H7A O2 0.97 2.37 2.990(3) 121.1 .
C15 H15A O3 0.93 2.3 2.876(3) 119.4 .

loop_
_geom_torsion_atom_site_label_1
_geom_torsion_atom_site_label_2
_geom_torsion_atom_site_label_3
_geom_torsion_atom_site_label_4
_geom_torsion
O2 S1 N1 C1 -40.2(2)
O1 S1 N1 C1 -168.17(17)
C13 S1 N1 C1 77.96(19)
S1 N1 C1 C2 -62.1(3)
S1 N1 C1 C6 179.01(16)
S1 N1 C1 C7 62.4(3)
N1 C1 C2 C3 -177.0(3)
C6 C1 C2 C3 -60.3(3)
C7 C1 C2 C3 58.2(3)
C1 C2 C3 C11 179.2(4)
C1 C2 C3 C4 59.4(4)
C1 C2 C3 C9 -56.2(4)
C11 C3 C4 C5 -178.3(3)
C2 C3 C4 C5 -59.8(4)
C9 C3 C4 C5 56.0(4)
C3 C4 C5 C10 -58.3(3)
C3 C4 C5 C6 59.3(4)
C3 C4 C5 C12 179.5(3)
N1 C1 C6 C5 -178.9(2)
C2 C1 C6 C5 60.1(3)
C7 C1 C6 C5 -60.1(3)
C10 C5 C6 C1 60.1(3)
C4 C5 C6 C1 -58.7(3)
C12 C5 C6 C1 178.9(3)
N1 C1 C7 C8 174.9(3)
C2 C1 C7 C8 -59.5(4)
C6 C1 C7 C8 59.7(4)
C1 C7 C8 C9 61.5(4)
C1 C7 C8 C10 -62.0(4)
C10 C8 C9 C3 59.9(4)
C7 C8 C9 C3 -62.4(4)
C11 C3 C9 C8 -179.8(4)
C4 C3 C9 C8 -56.3(4)
C2 C3 C9 C8 59.1(4)
C9 C8 C10 C5 -59.8(4)
C7 C8 C10 C5 62.2(5)
C4 C5 C10 C8 57.6(4)
C6 C5 C10 C8 -59.7(4)
C12 C5 C10 C8 -178.4(3)
O2 S1 C13 C18 9.4(2)
O1 S1 C13 C18 136.06(19)
N1 S1 C13 C18 -110.13(19)
O2 S1 C13 C14 -166.41(17)
O1 S1 C13 C14 -39.7(2)
N1 S1 C13 C14 74.09(19)
C18 C13 C14 C15 -0.7(3)
S1 C13 C14 C15 175.16(18)
C13 C14 C15 C16 -0.2(4)
C14 C15 C16 C17 1.1(4)
C14 C15 C16 N2 -177.1(2)
C19 N2 C16 C15 -16.8(4)
C19 N2 C16 C17 165.0(2)
C15 C16 C17 C18 -1.1(4)
N2 C16 C17 C18 177.2(2)
C16 C17 C18 C13 0.2(4)
C14 C13 C18 C17 0.7(4)
S1 C13 C18 C17 -175.12(19)
C16 N2 C19 O3 0.0(4)
C16 N2 C19 C20 180.0(2)
